data_7221897
loop_
_publ_author_name
'Fern\'andez, Bel\'en'
'Seco, Jos\'e Manuel'
'Cepeda, Javier'
'Calahorro, Antonio J.'
'Rodr\'iguez-Di\'eguez, Antonio'

_publ_section_title
;
 Tuning the porosity through interpenetration of
 azobenzene-4,4&#x2032;-dicarboxylate-based metal--organic frameworks
;
_journal_issue 40
_journal_name_full CrystEngComm
_journal_page_first 7636
_journal_paper_doi 10.1039/C5CE01521A
_journal_volume 17
_journal_year 2015
_chemical_compound_source 'synthesis as described'
_chemical_formula_moiety 'C48 H38 Cd3 N8 O14'
_chemical_formula_structural 'C48 H38 Cd3 N8 O14'
_chemical_formula_sum 'C48 H38 Cd3 N8 O14'
_chemical_formula_weight 1288.09
_chemical_name_systematic
Poly{[tris(mu4-4,4'-azobenzenedicarboxylate-kO:kO,O':kO'':kO'',O''')bis(dimethylformamide)tricadmium(II)]}
_space_group_IT_number 2
_symmetry_cell_setting triclinic
_symmetry_Int_Tables_number 2
_symmetry_space_group_name_Hall '-P 1'
_symmetry_space_group_name_H-M 'P -1'
_atom_sites_solution_hydrogens geom
_atom_sites_solution_primary direct
_atom_sites_solution_secondary difmap
_audit_creation_method SHELXL97
_audit_update_record
;
2015-07-28 deposited with the CCDC.
2015-08-24 downloaded from the CCDC.
;
_cell_angle_alpha 95.683(2)
_cell_angle_beta 96.940(2)
_cell_angle_gamma 96.596(2)
_cell_formula_units_Z 1
_cell_length_a 10.7515(7)
_cell_length_b 10.7424(7)
_cell_length_c 11.0098(8)
_cell_measurement_reflns_used 15005
_cell_measurement_temperature 100(2)
_cell_measurement_theta_max 23.29
_cell_measurement_theta_min 2.50
_cell_volume 1245.68(15)
_computing_cell_refinement
;
CrysAlisPro, Agilent Technologies,
Version 1.171.35.15 (release 03-08-2011 CrysAlis171 .NET)
(compiled Aug  3 2011,13:03:54)
;
_computing_data_collection
;
CrysAlisPro, Agilent Technologies,
Version 1.171.35.15 (release 03-08-2011 CrysAlis171 .NET)
(compiled Aug  3 2011,13:03:54)
;
_computing_data_reduction
;
CrysAlisPro, Agilent Technologies,
Version 1.171.35.15 (release 03-08-2011 CrysAlis171 .NET)
(compiled Aug  3 2011,13:03:54)
;
_computing_molecular_graphics 'Ortep-3 (Farrugia, 1997)'
_computing_publication_material 'WinGX (Farrugia, 1999)'
_computing_structure_refinement 'SHELXL-97 (Sheldrick, 1997)'
_computing_structure_solution 'Sir92 (Altomare et al., 1993)'
_diffrn_ambient_temperature 100(2)
_diffrn_measured_fraction_theta_full 0.999
_diffrn_measured_fraction_theta_max 0.999
_diffrn_measurement_device_type Xcalibur
_diffrn_measurement_method \w
_diffrn_radiation_monochromator graphite
_diffrn_radiation_source 'fine-focus sealed tube'
_diffrn_radiation_type MoK\a
_diffrn_radiation_wavelength 0.71073
_diffrn_reflns_av_R_equivalents 0.0259
_diffrn_reflns_av_unetI/netI 0.0210
_diffrn_reflns_limit_h_max 11
_diffrn_reflns_limit_h_min -11
_diffrn_reflns_limit_k_max 11
_diffrn_reflns_limit_k_min -11
_diffrn_reflns_limit_l_max 12
_diffrn_reflns_limit_l_min -12
_diffrn_reflns_number 15005
_diffrn_reflns_theta_full 23.29
_diffrn_reflns_theta_max 23.29
_diffrn_reflns_theta_min 2.50
_diffrn_standards_decay_% 0
_diffrn_standards_interval_count 0
_diffrn_standards_interval_time 0
_diffrn_standards_number 0
_exptl_absorpt_coefficient_mu 1.343
_exptl_absorpt_correction_T_max 0.926
_exptl_absorpt_correction_T_min 0.828
_exptl_absorpt_correction_type numerical
_exptl_absorpt_process_details
;
CrysAlisPro, Agilent Technologies,
Version 1.171.35.15 (release 03-08-2011 CrysAlis171 .NET)
(compiled Aug  3 2011,13:03:54)
Analytical numeric absorption correction using a multifaceted crystal
model based on expressions derived by R.C. Clark & J.S. Reid.
(Clark, R. C. & Reid, J. S. (1995). Acta Cryst. A51, 887-897)
;
_exptl_crystal_colour colourless
_exptl_crystal_density_diffrn 1.717
_exptl_crystal_density_method none
_exptl_crystal_description prismatic
_exptl_crystal_F_000 638
_exptl_crystal_preparation Luminescent
_exptl_crystal_recrystallization_method 'Re-crystallisation from solvent: Dimethylformamide'
_exptl_crystal_size_max 0.22
_exptl_crystal_size_mid 0.11
_exptl_crystal_size_min 0.05
_refine_diff_density_max 0.438
_refine_diff_density_min -0.390
_refine_diff_density_rms 0.062
_refine_ls_extinction_method none
_refine_ls_goodness_of_fit_ref 1.068
_refine_ls_hydrogen_treatment constr
_refine_ls_matrix_type full
_refine_ls_number_parameters 333
_refine_ls_number_reflns 3575
_refine_ls_number_restraints 0
_refine_ls_restrained_S_all 1.068
_refine_ls_R_factor_all 0.0193
_refine_ls_R_factor_gt 0.0176
_refine_ls_shift/su_max 0.001
_refine_ls_shift/su_mean 0.000
_refine_ls_structure_factor_coef Fsqd
_refine_ls_weighting_details 'calc w=1/[\s^2^(Fo^2^)+(0.0158P)^2^+1.3588P] where P=(Fo^2^+2Fc^2^)/3'
_refine_ls_weighting_scheme calc
_refine_ls_wR_factor_gt 0.0425
_refine_ls_wR_factor_ref 0.0433
_reflns_number_gt 3373
_reflns_number_total 3575
_reflns_threshold_expression >2sigma(I)
_cod_data_source_file c5ce01521a1.cif
_cod_data_source_block Compound3
_cod_depositor_comments 'Adding full bibliography for 7221895--7221899.cif.'
_cod_original_cell_volume 1245.7(2)
_cod_database_code 7221897

loop_
_symmetry_equiv_pos_as_xyz
'x, y, z'
'-x, -y, -z'

loop_
_atom_site_label
_atom_site_type_symbol
_atom_site_fract_x
_atom_site_fract_y
_atom_site_fract_z
_atom_site_U_iso_or_equiv
_atom_site_adp_type
_atom_site_occupancy
_atom_site_symmetry_multiplicity
_atom_site_calc_flag
_atom_site_refinement_flags
Cd1 Cd 0.5000 0.5000 0.5000 0.00616(7) Uani 1 2 d S
Cd2 Cd 0.294769(14) 0.286100(14) 0.300824(14) 0.00871(6) Uani 1 1 d .
O1A O 0.64772(14) 0.66367(14) 0.47099(14) 0.0117(3) Uani 1 1 d .
O2A O 0.64652(15) 0.85425(14) 0.56808(14) 0.0151(4) Uani 1 1 d .
C1A C 0.6345(2) 0.7797(2) 0.4706(2) 0.0109(5) Uani 1 1 d .
C2A C 0.6084(2) 0.8298(2) 0.3488(2) 0.0129(5) Uani 1 1 d .
C3A C 0.6301(2) 0.7603(2) 0.2416(2) 0.0175(5) Uani 1 1 d .
H3A H 0.6574 0.6815 0.2452 0.021 Uiso 1 1 calc R
C4A C 0.6112(3) 0.8083(2) 0.1293(2) 0.0217(6) Uani 1 1 d .
H4A H 0.6307 0.7647 0.0582 0.026 Uiso 1 1 calc R
C5A C 0.5626(2) 0.9225(2) 0.1244(2) 0.0205(6) Uani 1 1 d .
C6A C 0.5401(3) 0.9925(2) 0.2311(2) 0.0217(6) Uani 1 1 d .
H6A H 0.5083 1.0691 0.2269 0.026 Uiso 1 1 calc R
C7A C 0.5657(2) 0.9468(2) 0.3432(2) 0.0183(5) Uani 1 1 d .
H7A H 0.5544 0.9945 0.4153 0.022 Uiso 1 1 calc R
N8A N 0.5427(2) 0.9643(2) 0.00452(19) 0.0246(5) Uani 1 1 d .
O1B O 0.34930(14) 0.54719(14) 0.35811(14) 0.0127(3) Uani 1 1 d .
O2B O 0.16356(15) 0.42587(14) 0.32974(15) 0.0153(4) Uani 1 1 d .
C1B C 0.2308(2) 0.5316(2) 0.3587(2) 0.0113(5) Uani 1 1 d .
C2B C 0.1656(2) 0.6429(2) 0.3943(2) 0.0125(5) Uani 1 1 d .
C3B C 0.2309(2) 0.7644(2) 0.4112(2) 0.0181(5) Uani 1 1 d .
H3B H 0.3158 0.7765 0.4008 0.022 Uiso 1 1 calc R
C4B C 0.1701(2) 0.8671(2) 0.4435(2) 0.0210(6) Uani 1 1 d .
H4B H 0.2132 0.9483 0.4533 0.025 Uiso 1 1 calc R
C5B C 0.0432(2) 0.8472(2) 0.4613(2) 0.0191(6) Uani 1 1 d .
C6B C -0.0220(2) 0.7266(2) 0.4461(2) 0.0206(6) Uani 1 1 d .
H6B H -0.1062 0.7141 0.4590 0.025 Uiso 1 1 calc R
C7B C 0.0392(2) 0.6252(2) 0.4117(2) 0.0165(5) Uani 1 1 d .
H7B H -0.0047 0.5442 0.4000 0.020 Uiso 1 1 calc R
N8B N -0.0299(2) 0.94608(19) 0.4945(2) 0.0234(5) Uani 1 1 d .
O1C O 0.55697(15) 0.36346(14) 0.35180(14) 0.0143(4) Uani 1 1 d .
O2C O 0.43107(15) 0.32110(16) 0.17250(15) 0.0179(4) Uani 1 1 d .
C1C C 0.5382(2) 0.3549(2) 0.2360(2) 0.0128(5) Uani 1 1 d .
C2C C 0.6487(2) 0.3848(2) 0.1680(2) 0.0164(5) Uani 1 1 d .
C3C C 0.7711(2) 0.3886(3) 0.2261(2) 0.0263(6) Uani 1 1 d .
H3C H 0.7853 0.3708 0.3072 0.032 Uiso 1 1 calc R
C4C C 0.8725(2) 0.4193(3) 0.1628(3) 0.0325(7) Uani 1 1 d .
H4C H 0.9548 0.4202 0.2006 0.039 Uiso 1 1 calc R
C5C C 0.8500(3) 0.4487(3) 0.0426(2) 0.0283(7) Uani 1 1 d .
C6C C 0.7282(3) 0.4422(3) -0.0166(3) 0.0341(7) Uani 1 1 d .
H6C H 0.7139 0.4597 -0.0978 0.041 Uiso 1 1 calc R
C7C C 0.6278(3) 0.4094(3) 0.0461(2) 0.0268(6) Uani 1 1 d .
H7C H 0.5456 0.4037 0.0065 0.032 Uiso 1 1 calc R
N8C N 0.9479(2) 0.4860(3) -0.0303(2) 0.0352(6) Uani 1 1 d .
O1D O 0.14136(17) 0.14672(17) 0.19529(17) 0.0288(4) Uani 1 1 d .
C2D C 0.1361(3) 0.0308(3) 0.1740(3) 0.0370(8) Uani 1 1 d .
H2D H 0.2186 -0.0144 0.1736 0.044 Uiso 1 1 d .
N3D N 0.0277(3) -0.0464(3) 0.1539(3) 0.0555(9) Uani 1 1 d .
C4D C -0.0922(4) 0.0022(5) 0.1664(4) 0.0752(14) Uani 1 1 d .
H4D1 H -0.0771 0.0921 0.1872 0.113 Uiso 1 1 calc R
H4D2 H -0.1308 -0.0358 0.2302 0.113 Uiso 1 1 calc R
H4D3 H -0.1474 -0.0177 0.0899 0.113 Uiso 1 1 calc R
C5D C 0.0251(6) -0.1818(3) 0.1207(4) 0.101(2) Uani 1 1 d .
H5D1 H 0.1099 -0.2015 0.1202 0.151 Uiso 1 1 calc R
H5D2 H -0.0219 -0.2059 0.0404 0.151 Uiso 1 1 calc R
H5D3 H -0.0144 -0.2270 0.1798 0.151 Uiso 1 1 calc R

loop_
_atom_site_aniso_label
_atom_site_aniso_U_11
_atom_site_aniso_U_22
_atom_site_aniso_U_33
_atom_site_aniso_U_23
_atom_site_aniso_U_13
_atom_site_aniso_U_12
Cd1 0.00554(12) 0.00667(12) 0.00603(12) 0.00069(9) 0.00040(9) 0.00017(9)
Cd2 0.00846(10) 0.00889(10) 0.00917(10) 0.00168(6) 0.00187(7) 0.00142(7)
O1A 0.0089(8) 0.0106(8) 0.0166(9) 0.0070(7) 0.0021(7) 0.0005(6)
O2A 0.0187(9) 0.0132(8) 0.0129(9) 0.0030(7) 0.0010(7) -0.0005(7)
C1A 0.0044(11) 0.0122(12) 0.0158(13) 0.0050(10) 0.0013(9) -0.0022(9)
C2A 0.0143(12) 0.0107(12) 0.0126(12) 0.0032(10) -0.0003(10) -0.0020(10)
C3A 0.0247(14) 0.0111(12) 0.0163(13) 0.0027(10) -0.0005(11) 0.0033(10)
C4A 0.0322(15) 0.0195(13) 0.0129(13) 0.0002(10) 0.0003(11) 0.0060(12)
C5A 0.0287(15) 0.0195(13) 0.0131(13) 0.0059(11) -0.0010(11) 0.0029(11)
C6A 0.0328(15) 0.0142(13) 0.0205(14) 0.0084(11) 0.0021(12) 0.0095(11)
C7A 0.0262(14) 0.0154(13) 0.0143(13) 0.0027(10) 0.0031(11) 0.0049(11)
N8A 0.0390(14) 0.0201(12) 0.0155(11) 0.0065(9) 0.0003(10) 0.0073(10)
O1B 0.0102(9) 0.0181(9) 0.0119(8) 0.0049(7) 0.0027(7) 0.0065(7)
O2B 0.0139(9) 0.0116(9) 0.0190(9) -0.0010(7) -0.0029(7) 0.0038(7)
C1B 0.0130(13) 0.0163(13) 0.0056(11) 0.0045(9) -0.0016(9) 0.0066(10)
C2B 0.0132(12) 0.0120(12) 0.0119(12) 0.0011(9) -0.0018(10) 0.0030(10)
C3B 0.0104(12) 0.0155(13) 0.0278(14) 0.0003(11) 0.0017(10) 0.0017(10)
C4B 0.0176(14) 0.0108(12) 0.0326(15) -0.0029(11) 0.0019(11) -0.0007(10)
C5B 0.0166(13) 0.0178(14) 0.0240(14) 0.0003(11) 0.0027(11) 0.0085(11)
C6B 0.0110(13) 0.0186(13) 0.0338(15) 0.0027(11) 0.0069(11) 0.0045(10)
C7B 0.0130(13) 0.0127(12) 0.0235(14) 0.0010(10) 0.0020(10) 0.0017(10)
N8B 0.0207(12) 0.0142(10) 0.0360(13) -0.0006(10) 0.0069(10) 0.0052(9)
O1C 0.0191(9) 0.0148(8) 0.0114(9) 0.0015(7) 0.0082(7) 0.0059(7)
O2C 0.0119(9) 0.0242(9) 0.0159(9) -0.0046(7) 0.0061(7) -0.0030(7)
C1C 0.0157(13) 0.0092(12) 0.0140(13) -0.0018(9) 0.0065(10) 0.0017(10)
C2C 0.0162(13) 0.0193(13) 0.0121(12) -0.0035(10) 0.0062(10) -0.0049(10)
C3C 0.0169(14) 0.0480(18) 0.0127(13) 0.0019(12) 0.0045(11) -0.0030(12)
C4C 0.0096(13) 0.061(2) 0.0225(15) -0.0021(14) 0.0010(11) -0.0072(13)
C5C 0.0220(15) 0.0437(17) 0.0170(14) 0.0000(12) 0.0106(12) -0.0100(13)
C6C 0.0252(16) 0.060(2) 0.0182(14) 0.0139(14) 0.0074(12) -0.0004(14)
C7C 0.0152(14) 0.0473(18) 0.0175(14) 0.0062(13) 0.0037(11) -0.0019(12)
N8C 0.0202(12) 0.0627(17) 0.0210(13) 0.0033(12) 0.0065(9) -0.0043(12)
O1D 0.0288(11) 0.0200(11) 0.0311(11) -0.0020(8) -0.0098(9) -0.0054(8)
C2D 0.052(2) 0.0266(17) 0.0262(16) 0.0032(13) -0.0140(15) -0.0010(15)
N3D 0.080(2) 0.0348(16) 0.0375(17) 0.0085(13) -0.0207(16) -0.0265(16)
C4D 0.047(2) 0.104(4) 0.061(3) 0.019(2) -0.006(2) -0.039(2)
C5D 0.192(6) 0.024(2) 0.060(3) 0.0065(18) -0.048(3) -0.034(3)

loop_
_atom_type_symbol
_atom_type_description
_atom_type_scat_dispersion_real
_atom_type_scat_dispersion_imag
_atom_type_scat_source
C C 0.0033 0.0016 'International Tables Vol C Tables 4.2.6.8 and 6.1.1.4'
H H 0.0000 0.0000 'International Tables Vol C Tables 4.2.6.8 and 6.1.1.4'
Cd Cd -0.8075 1.2024 'International Tables Vol C Tables 4.2.6.8 and 6.1.1.4'
N N 0.0061 0.0033 'International Tables Vol C Tables 4.2.6.8 and 6.1.1.4'
O O 0.0106 0.0060 'International Tables Vol C Tables 4.2.6.8 and 6.1.1.4'

loop_
_geom_angle_atom_site_label_1
_geom_angle_atom_site_label_2
_geom_angle_atom_site_label_3
_geom_angle
_geom_angle_site_symmetry_1
_geom_angle_site_symmetry_3
O1B Cd1 O1B 180.0 2_666 .
O1B Cd1 O1C 91.74(6) 2_666 .
O1B Cd1 O1C 88.26(6) . .
O1B Cd1 O1C 88.26(6) 2_666 2_666
O1B Cd1 O1C 91.74(6) . 2_666
O1C Cd1 O1C 180.0 . 2_666
O1B Cd1 O1A 85.32(5) 2_666 .
O1B Cd1 O1A 94.68(5) . .
O1C Cd1 O1A 94.02(6) . .
O1C Cd1 O1A 85.98(6) 2_666 .
O1B Cd1 O1A 94.68(5) 2_666 2_666
O1B Cd1 O1A 85.32(5) . 2_666
O1C Cd1 O1A 85.98(6) . 2_666
O1C Cd1 O1A 94.02(6) 2_666 2_666
O1A Cd1 O1A 180.0 . 2_666
O1B Cd1 Cd2 54.56(4) 2_666 2_666
O1B Cd1 Cd2 125.44(4) . 2_666
O1C Cd1 Cd2 124.82(4) . 2_666
O1C Cd1 Cd2 55.18(4) 2_666 2_666
O1A Cd1 Cd2 47.23(4) . 2_666
O1A Cd1 Cd2 132.77(4) 2_666 2_666
O1B Cd1 Cd2 125.44(4) 2_666 .
O1B Cd1 Cd2 54.56(4) . .
O1C Cd1 Cd2 55.18(4) . .
O1C Cd1 Cd2 124.82(4) 2_666 .
O1A Cd1 Cd2 132.77(4) . .
O1A Cd1 Cd2 47.23(4) 2_666 .
Cd2 Cd1 Cd2 180.000(4) 2_666 .
O2C Cd2 O2B 117.83(6) . .
O2C Cd2 O1D 105.02(7) . .
O2B Cd2 O1D 91.92(6) . .
O2C Cd2 O2A 112.07(6) . 2_666
O2B Cd2 O2A 126.67(6) . 2_666
O1D Cd2 O2A 92.50(6) . 2_666
O2C Cd2 O1A 122.25(5) . 2_666
O2B Cd2 O1A 82.36(5) . 2_666
O1D Cd2 O1A 129.22(6) . 2_666
O2A Cd2 O1A 54.99(5) 2_666 2_666
O2C Cd2 C1A 121.74(6) . 2_666
O2B Cd2 C1A 104.79(6) . 2_666
O1D Cd2 C1A 111.55(7) . 2_666
O2A Cd2 C1A 27.30(6) 2_666 2_666
O1A Cd2 C1A 27.72(6) 2_666 2_666
O2C Cd2 Cd1 84.25(4) . .
O2B Cd2 Cd1 82.98(4) . .
O1D Cd2 Cd1 170.70(5) . .
O2A Cd2 Cd1 84.41(4) 2_666 .
O1A Cd2 Cd1 42.51(3) 2_666 .
C1A Cd2 Cd1 62.71(5) 2_666 .
C1A O1A Cd1 128.02(13) . .
C1A O1A Cd2 85.91(13) . 2_666
Cd1 O1A Cd2 90.26(5) . 2_666
C1A O2A Cd2 96.61(13) . 2_666
O2A C1A O1A 122.3(2) . .
O2A C1A C2A 119.17(19) . .
O1A C1A C2A 118.4(2) . .
O2A C1A Cd2 56.09(11) . 2_666
O1A C1A Cd2 66.37(11) . 2_666
C2A C1A Cd2 172.76(15) . 2_666
C7A C2A C3A 119.9(2) . .
C7A C2A C1A 120.2(2) . .
C3A C2A C1A 119.8(2) . .
C4A C3A C2A 120.2(2) . .
C3A C4A C5A 119.1(2) . .
C4A C5A C6A 121.0(2) . .
C4A C5A N8A 115.8(2) . .
C6A C5A N8A 123.1(2) . .
C7A C6A C5A 119.2(2) . .
C6A C7A C2A 120.4(2) . .
N8A N8A C5A 112.5(3) 2_675 .
C1B O1B Cd1 127.82(13) . .
C1B O2B Cd2 106.49(14) . .
O2B C1B O1B 123.2(2) . .
O2B C1B C2B 117.7(2) . .
O1B C1B C2B 119.1(2) . .
C7B C2B C3B 119.6(2) . .
C7B C2B C1B 119.9(2) . .
C3B C2B C1B 120.5(2) . .
C4B C3B C2B 120.3(2) . .
C3B C4B C5B 119.2(2) . .
C6B C5B C4B 120.8(2) . .
C6B C5B N8B 114.9(2) . .
C4B C5B N8B 124.3(2) . .
C7B C6B C5B 119.4(2) . .
C6B C7B C2B 120.6(2) . .
N8B N8B C5B 113.8(3) 2_576 .
C1C O1C Cd1 132.13(14) . .
C1C O2C Cd2 107.33(14) . .
O1C C1C O2C 123.9(2) . .
O1C C1C C2C 118.6(2) . .
O2C C1C C2C 117.5(2) . .
C3C C2C C7C 120.0(2) . .
C3C C2C C1C 120.4(2) . .
C7C C2C C1C 119.6(2) . .
C2C C3C C4C 119.8(2) . .
C3C C4C C5C 119.5(2) . .
C6C C5C C4C 120.9(2) . .
C6C C5C N8C 114.9(2) . .
C4C C5C N8C 124.3(2) . .
C7C C6C C5C 119.2(3) . .
C6C C7C C2C 120.5(2) . .
N8C N8C C5C 113.3(3) 2_765 .
C2D O1D Cd2 129.58(18) . .
O1D C2D N3D 123.0(3) . .
C2D N3D C5D 121.3(4) . .
C2D N3D C4D 120.7(3) . .
C5D N3D C4D 118.1(4) . .

loop_
_geom_bond_atom_site_label_1
_geom_bond_atom_site_label_2
_geom_bond_distance
_geom_bond_site_symmetry_2
Cd1 O1B 2.2487(15) 2_666
Cd1 O1B 2.2487(15) .
Cd1 O1C 2.2722(15) .
Cd1 O1C 2.2722(15) 2_666
Cd1 O1A 2.3039(15) .
Cd1 O1A 2.3039(15) 2_666
Cd1 Cd2 3.4096(2) 2_666
Cd1 Cd2 3.4096(2) .
Cd2 O2C 2.1826(16) .
Cd2 O2B 2.2014(15) .
Cd2 O1D 2.2220(17) .
Cd2 O2A 2.2769(15) 2_666
Cd2 O1A 2.5030(15) 2_666
Cd2 C1A 2.725(2) 2_666
O1A C1A 1.271(3) .
O1A Cd2 2.5030(15) 2_666
O2A C1A 1.258(3) .
O2A Cd2 2.2769(15) 2_666
C1A C2A 1.500(3) .
C1A Cd2 2.725(2) 2_666
C2A C7A 1.391(3) .
C2A C3A 1.393(3) .
C3A C4A 1.388(3) .
C4A C5A 1.391(4) .
C5A C6A 1.392(4) .
C5A N8A 1.435(3) .
C6A C7A 1.382(3) .
N8A N8A 1.262(4) 2_675
O1B C1B 1.267(3) .
O2B C1B 1.264(3) .
C1B C2B 1.497(3) .
C2B C7B 1.389(3) .
C2B C3B 1.393(3) .
C3B C4B 1.384(3) .
C4B C5B 1.397(4) .
C5B C6B 1.385(4) .
C5B N8B 1.437(3) .
C6B C7B 1.381(3) .
N8B N8B 1.246(4) 2_576
O1C C1C 1.259(3) .
O2C C1C 1.268(3) .
C1C C2C 1.500(3) .
C2C C3C 1.386(4) .
C2C C7C 1.390(4) .
C3C C4C 1.388(4) .
C4C C5C 1.390(4) .
C5C C6C 1.382(4) .
C5C N8C 1.444(3) .
C6C C7C 1.381(4) .
N8C N8C 1.222(5) 2_765
O1D C2D 1.238(3) .
C2D N3D 1.331(4) .
N3D C5D 1.460(5) .
N3D C4D 1.462(5) .
